data_7064223
loop_
_publ_author_name
'Zhang, Yichi'
'Wu, Qingling'
'Zhang, Qingxiao'
'Zhao, Yang'
'Wang, Qilin'

_publ_section_title
;
 Catalyst-controlled divergent synthesis of 2,8-dioxabicyclo[3.3.1]nonanes
 and benzo[c]chromen-6-ones
;
_journal_issue 8
_journal_name_full 'New Journal of Chemistry'
_journal_page_first 3580
_journal_page_last 3584
_journal_paper_doi 10.1039/D5NJ04524J
_journal_volume 50
_journal_year 2026
_chemical_absolute_configuration unk
_chemical_formula_moiety 'C21 H19 Cl O3'
_chemical_formula_sum 'C21 H19 Cl O3'
_chemical_formula_weight 354.81
_space_group_crystal_system monoclinic
_space_group_IT_number 5
_space_group_name_Hall 'I 2y'
_space_group_name_H-M_alt 'I 1 2 1'
_atom_sites_solution_hydrogens geom
_atom_sites_solution_primary direct
_audit_creation_date 2026-01-10
_audit_creation_method
;
Olex2 1.5-beta
(compiled 2022.04.07 svn.rca3783a0 for OlexSys, GUI svn.r6439)
;
_audit_update_record
;
2026-01-14 deposited with the CCDC.	2026-02-02 downloaded from the CCDC.
;
_cell_angle_alpha 90
_cell_angle_beta 97.699(4)
_cell_angle_gamma 90
_cell_formula_units_Z 4
_cell_length_a 11.2354(5)
_cell_length_b 5.1466(2)
_cell_length_c 30.3740(12)
_cell_measurement_reflns_used 5670
_cell_measurement_temperature 100.08(14)
_cell_measurement_theta_max 72.3190
_cell_measurement_theta_min 4.0620
_cell_volume 1740.52(12)
_computing_cell_refinement 'CrysAlisPro 1.171.44.129a (Rigaku OD, 2025)'
_computing_data_collection 'CrysAlisPro system (CCD 44.129a 64-bit (release 14-11-2025))'
_computing_data_reduction 'CrysAlisPro 1.171.44.129a (Rigaku OD, 2025)'
_computing_molecular_graphics 'Olex2 1.5-beta (Dolomanov et al., 2009)'
_computing_publication_material 'Olex2 1.5-beta (Dolomanov et al., 2009)'
_computing_structure_refinement 'SHELXL 2018/3 (Sheldrick, 2015)'
_computing_structure_solution 'SHELXS  (Sheldrick, 2008)'
_diffrn_ambient_environment N~2~
_diffrn_ambient_temperature 100.08(14)
_diffrn_detector 'Hybrid Pixel Array Detector'
_diffrn_detector_area_resol_mean 10.0000
_diffrn_detector_type 'HyPix-Arc 150'
_diffrn_measured_fraction_theta_full 0.979
_diffrn_measured_fraction_theta_max 0.979
_diffrn_measurement_details
;
List of Runs (angles in degrees, time in seconds):

  # Type    Start    End  Width  t~exp~   \w     \q     \k     \f   Frames
#--------------------------------------------------------------------------
  1  \w     61.00 103.00   0.50    0.08    --   61.92  15.00-120.00   84
  2  \w     57.00  99.00   0.50    0.08    --   61.92  15.00 -30.00   84
  3  \w     59.00  97.00   0.50    0.08    --   61.92  15.00   0.00   76
  4  \w     54.00  89.00   0.50    0.08    --   61.92  15.00 -60.00   70
  5  \w     62.00  87.00   0.50    0.08    --   61.92  15.00  30.00   50
  6  \w     75.00 100.00   0.50    0.08    --   71.24  15.00   0.00   50
  7  \w     60.00  96.00   0.50    0.08    --   61.92  15.00  60.00   72
  8  \w     75.00 103.00   0.50    0.08    --   74.15  15.00 120.00   56
  9  \w     58.00  86.00   0.50    0.08    --   61.92  15.00 150.00   56
 10  \w     72.00 110.00   0.50    0.08    --   74.15  15.00 150.00   76
 11  \w     59.00  85.00   0.50    0.08    --   61.92  15.00 120.00   52
 12  \w     60.00  96.00   0.50    0.08    --   61.92  15.00  90.00   72
 13  \w     85.00 111.00   0.50    0.08    --   74.15  15.00 -60.00   52
 14  \w     77.00 115.00   0.50    0.08    --   74.15  15.00 -90.00   76
 15  \w     63.00 109.00   0.50    0.08    --   71.24  15.00-120.00   92
 16  \w     80.00 114.00   0.50    0.08    --   74.15  15.00-180.00   68
 17  \w     73.00 107.00   0.50    0.08    --   74.15  15.00  30.00   68
 18  \w     35.00  82.00   0.50    0.08    --   74.15-125.00  90.00   94
 19  \w     24.00  75.00   0.50    0.08    --   61.92-125.00 150.00  102
 20  \w     49.00  80.00   0.50    0.08    --   61.92-125.00   0.00   62
 21  \w     46.00  78.00   0.50    0.08    --   61.92-125.00  60.00   64
 22  \w     39.00  71.00   0.50    0.08    --   61.92-125.00 -60.00   64
 23  \w     44.00  77.00   0.50    0.08    --   61.92-125.00-120.00   66
 24  \w     23.00  80.00   0.50    0.08    --   61.92-125.00-150.00  114
 25  \w     28.00  53.00   0.50    0.08    --   61.92-125.00-180.00   50
 26  \w     33.00  58.00   0.50    0.08    --   71.24-125.00-120.00   50
 27  \w     64.00  89.00   0.50    0.08    --   71.24-125.00-120.00   50
 28  \w     53.00  87.00   0.50    0.08    --   71.24-125.00   0.00   68
 29  \w     36.00  92.00   0.50    0.08    --   74.15-125.00  60.00  112
 30  \w     36.00  65.00   0.50    0.08    --   61.92-125.00  90.00   58
 31  \w     48.00  89.00   0.50    0.08    --   71.24-125.00 120.00   82
 32  \w     58.00  92.00   0.50    0.08    --   74.15-125.00 150.00   68
 33  \w     37.00  92.00   0.50    0.08    --   74.15-125.00 -30.00  110
 34  \w     46.00  92.00   0.50    0.08    --   74.15-125.00 -60.00   92
 35  \w     50.00  92.00   0.50    0.08    --   74.15-125.00 -90.00   84
 36  \w     59.00  85.00   0.50    0.08    --   74.15-125.00-150.00   52
 37  \w     39.00  81.00   0.50    0.08    --   74.15-125.00-180.00   84
 38  \w     46.00  72.00   0.50    0.08    --   74.15-125.00  30.00   52
 39  \w     66.00  91.00   0.50    0.08    --   74.15-125.00 120.00   50
;
_diffrn_measurement_device 'four-circle diffractometer'
_diffrn_measurement_device_type 'ROD, SynergyCustom system, HyPix-Arc 150'
_diffrn_measurement_method '\w scans'
_diffrn_orient_matrix_type 'CrysAlisPro convention (1999,Acta A55,543-557)'
_diffrn_orient_matrix_UB_11 0.1341983500
_diffrn_orient_matrix_UB_12 0.0732205500
_diffrn_orient_matrix_UB_13 0.0068050500
_diffrn_orient_matrix_UB_21 0.0021584000
_diffrn_orient_matrix_UB_22 -0.0147465000
_diffrn_orient_matrix_UB_23 -0.0505337000
_diffrn_orient_matrix_UB_31 -0.0338886000
_diffrn_orient_matrix_UB_32 0.2897968000
_diffrn_orient_matrix_UB_33 -0.0042994000
_diffrn_radiation_monochromator mirror
_diffrn_radiation_probe x-ray
_diffrn_radiation_type 'Cu K\a'
_diffrn_radiation_wavelength 1.54184
_diffrn_reflns_av_R_equivalents 0.0709
_diffrn_reflns_av_unetI/netI 0.0385
_diffrn_reflns_Laue_measured_fraction_full 0.979
_diffrn_reflns_Laue_measured_fraction_max 0.979
_diffrn_reflns_limit_h_max 13
_diffrn_reflns_limit_h_min -13
_diffrn_reflns_limit_k_max 5
_diffrn_reflns_limit_k_min -4
_diffrn_reflns_limit_l_max 36
_diffrn_reflns_limit_l_min -35
_diffrn_reflns_number 8907
_diffrn_reflns_point_group_measured_fraction_full 0.831
_diffrn_reflns_point_group_measured_fraction_max 0.831
_diffrn_reflns_theta_full 66.601
_diffrn_reflns_theta_max 66.601
_diffrn_reflns_theta_min 4.045
_diffrn_source 'Rotating-anode X-ray tube'
_diffrn_source_type 'Rigaku (Cu) X-ray Source'
_exptl_absorpt_coefficient_mu 2.080
_exptl_absorpt_correction_T_max 1.00000
_exptl_absorpt_correction_T_min 0.65372
_exptl_absorpt_correction_type multi-scan
_exptl_absorpt_process_details
;
CrysAlisPro 1.171.44.129a (Rigaku Oxford Diffraction, 2025)
Empirical absorption correction using spherical harmonics,
implemented in SCALE3 ABSPACK scaling algorithm.
;
_exptl_crystal_colour 'clear light colourless'
_exptl_crystal_density_diffrn 1.354
_exptl_crystal_description block
_exptl_crystal_F_000 744
_exptl_crystal_size_max 0.15
_exptl_crystal_size_mid 0.14
_exptl_crystal_size_min 0.12
_refine_diff_density_max 0.951
_refine_diff_density_min -0.531
_refine_diff_density_rms 0.166
_refine_ls_abs_structure_details
;
 Flack x determined using 721 quotients [(I+)-(I-)]/[(I+)+(I-)]
 (Parsons, Flack and Wagner, Acta Cryst. B69 (2013) 249-259).
;
_refine_ls_abs_structure_Flack 0.43(3)
_refine_ls_extinction_coef 0.0044(10)
_refine_ls_extinction_expression Fc^*^=kFc[1+0.001xFc^2^\l^3^/sin(2\q)]^-1/4^
_refine_ls_extinction_method 'SHELXL-2018/3 (Sheldrick 2018)'
_refine_ls_goodness_of_fit_ref 1.658
_refine_ls_hydrogen_treatment constr
_refine_ls_matrix_type full
_refine_ls_number_parameters 254
_refine_ls_number_reflns 2560
_refine_ls_number_restraints 247
_refine_ls_restrained_S_all 1.588
_refine_ls_R_factor_all 0.1275
_refine_ls_R_factor_gt 0.1242
_refine_ls_shift/su_max 0.045
_refine_ls_shift/su_mean 0.008
_refine_ls_structure_factor_coef Fsqd
_refine_ls_weighting_details 'w=1/[\s^2^(Fo^2^)+(0.2000P)^2^] where P=(Fo^2^+2Fc^2^)/3'
_refine_ls_weighting_scheme calc
_refine_ls_wR_factor_gt 0.3376
_refine_ls_wR_factor_ref 0.3428
_reflns_Friedel_coverage 0.511
_reflns_Friedel_fraction_full 0.641
_reflns_Friedel_fraction_max 0.641
_reflns_number_gt 2398
_reflns_number_total 2560
_reflns_threshold_expression 'I > 2\s(I)'
_cod_data_source_file d5nj04524j2.cif
_cod_data_source_block zy_168
_cod_depositor_comments 'Adding full bibliography for 7064222--7064224.cif.'
_cod_database_code 7064223
_shelx_shelxl_version_number 2018/3
_chemical_oxdiff_formula 'C H O N S P Cl'
_shelx_space_group_comment
;
The symmetry employed for this shelxl refinement is uniquely defined
by the following loop, which should always be used as a source of
symmetry information in preference to the above space-group names.
They are only intended as comments.
;
_diffrn_oxdiff_digest_od_ed
;

;
_diffrn_oxdiff_measurement_exp_name ZY_168.par
_olex2_refinement_description
;
1. Fixed Uiso
 At 1.2 times of:
  All C(H) groups, All C(H,H) groups
 At 1.5 times of:
  All C(H,H,H) groups, All O(H) groups
2. Rigid body (RIGU) restrains
 Cl1, O1, O2, O3, C1, C2, H2, C3, C4, H4, C5, H5, C6, C10, C11, C12, H12, C13,
 H13, C14, H14A, H14B, H14C, C15, H15A, H15B, C16, C17, C18, H18A, H18B, C19,
 H19, C20, C21, C22, C23, C24, C25, C26, C27, C28
 with sigma for 1-2 distances of 0.001 and sigma for 1-3 distances of 0.009
3. Others
 Sof(H22A)=Sof(C25)=Sof(H25)=Sof(C26)=Sof(H26)=Sof(C27)=Sof(H27)=Sof(C28)=
 Sof(H28)=1-FVAR(1)
 Sof(H22)=Sof(C21)=Sof(H21)=Sof(C20)=Sof(H20)=Sof(C24)=Sof(H24)=Sof(C23)=
 Sof(H23)=FVAR(1)
4.a Ternary CH refined with riding coordinates:
 C19(H19)
4.b Secondary CH2 refined with riding coordinates:
 C15(H15A,H15B), C18(H18A,H18B)
4.c Aromatic/amide H refined with riding coordinates:
 C2(H2), C4(H4), C5(H5), C12(H12), C13(H13), C22(H22), C22(H22A), C21(H21),
 C20(H20), C24(H24), C23(H23), C25(H25), C26(H26), C27(H27), C28(H28)
4.d Fitted hexagon refined as free rotating group:
 C22(C21,C20,C16,C24,C23)
4.e Idealised Me refined as rotating group:
 C14(H14A,H14B,H14C)
4.f Idealised tetrahedral OH refined as rotating group:
 O3(H3)
;
_olex2_submission_special_instructions 'No special instructions were received'
_oxdiff_exptl_absorpt_empirical_details
;
Empirical correction (ABSPACK) includes:
- Absorption correction using spherical harmonics
- Frame scaling
;
_oxdiff_exptl_absorpt_empirical_full_max 1.858
_oxdiff_exptl_absorpt_empirical_full_min 0.553

loop_
_space_group_symop_operation_xyz
'x, y, z'
'-x, y, -z'
'x+1/2, y+1/2, z+1/2'
'-x+1/2, y+1/2, -z+1/2'

loop_
_atom_site_label
_atom_site_type_symbol
_atom_site_fract_x
_atom_site_fract_y
_atom_site_fract_z
_atom_site_U_iso_or_equiv
_atom_site_adp_type
_atom_site_occupancy
_atom_site_site_symmetry_order
_atom_site_calc_flag
_atom_site_refinement_flags_posn
_atom_site_refinement_flags_adp
_atom_site_refinement_flags_occupancy
_atom_site_disorder_assembly
_atom_site_disorder_group
Cl1 Cl 0.42855(11) 0.6594(4) 0.14723(3) 0.0505(4) Uani 1 1 d . . . . .
O1 O 0.4068(3) 0.4735(8) 0.33656(11) 0.0355(8) Uani 1 1 d . . . . .
O2 O 0.5778(3) 0.5115(8) 0.38746(11) 0.0377(8) Uani 1 1 d . . . . .
O3 O 0.7804(3) 0.7545(8) 0.26791(10) 0.0357(8) Uani 1 1 d . . . . .
H3 H 0.764942 0.596014 0.263795 0.053 Uiso 1 1 calc R U . . .
C1 C 0.4963(4) 0.7184(10) 0.27976(14) 0.0292(8) Uani 1 1 d . . . . .
C2 C 0.4949(4) 0.7611(12) 0.23417(15) 0.0370(10) Uani 1 1 d . . . . .
H2 H 0.540818 0.899496 0.224430 0.044 Uiso 1 1 calc R U . . .
C3 C 0.4296(4) 0.6096(13) 0.20390(15) 0.0376(9) Uani 1 1 d . . . . .
C4 C 0.3652(5) 0.3940(12) 0.21715(15) 0.0374(9) Uani 1 1 d . . . . .
H4 H 0.325683 0.277769 0.195664 0.045 Uiso 1 1 calc R U . . .
C5 C 0.3605(5) 0.3547(11) 0.26223(15) 0.0342(10) Uani 1 1 d . . . . .
H5 H 0.314735 0.215150 0.271676 0.041 Uiso 1 1 calc R U . . .
C6 C 0.4213(4) 0.5158(11) 0.29268(15) 0.0305(8) Uani 1 1 d . . . . .
C10 C 0.6828(4) 0.7354(10) 0.33478(15) 0.0318(8) Uani 1 1 d . . . . .
C11 C 0.6814(4) 0.5684(11) 0.36765(15) 0.0337(8) Uani 1 1 d . . . . .
C12 C 0.7843(5) 0.4217(11) 0.39045(15) 0.0344(9) Uani 1 1 d . . . . .
H12 H 0.860988 0.457228 0.381893 0.041 Uiso 1 1 calc R U . . .
C13 C 0.7793(5) 0.2410(11) 0.42247(15) 0.0367(9) Uani 1 1 d . . . . .
H13 H 0.703426 0.206058 0.431763 0.044 Uiso 1 1 calc R U . . .
C14 C 0.8849(5) 0.0940(13) 0.44395(17) 0.0430(12) Uani 1 1 d . . . . .
H14A H 0.865062 -0.091320 0.444446 0.064 Uiso 1 1 calc R U . . .
H14B H 0.906735 0.156432 0.474447 0.064 Uiso 1 1 calc R U . . .
H14C H 0.952588 0.119787 0.427172 0.064 Uiso 1 1 calc R U . . .
C15 C 0.7947(4) 0.8097(11) 0.31448(15) 0.0330(10) Uani 1 1 d . . . . .
H15A H 0.810979 0.997362 0.319245 0.040 Uiso 1 1 calc R U . . .
H15B H 0.864523 0.711965 0.329511 0.040 Uiso 1 1 calc R U . . .
C17 C 0.4686(4) 0.6319(12) 0.37043(14) 0.0336(7) Uani 1 1 d . . . . .
C18 C 0.4904(5) 0.9048(11) 0.35421(16) 0.0368(9) Uani 1 1 d . . . . .
H18A H 0.533584 1.010587 0.378488 0.044 Uiso 1 1 calc R U . . .
H18B H 0.413263 0.991126 0.343368 0.044 Uiso 1 1 calc R U . . .
C19 C 0.5671(4) 0.8723(10) 0.31611(15) 0.0316(8) Uani 1 1 d . . . . .
H19 H 0.586223 1.047118 0.304526 0.038 Uiso 1 1 calc R U . . .
C22 C 0.2580(3) 0.6210(8) 0.47866(10) 0.0563(7) Uani 1 1 d G . . . .
H22 H 0.210975 0.620387 0.502436 0.068 Uiso 0.494(5) 1 calc R U P A 1
H22A H 0.240184 0.622154 0.508368 0.068 Uiso 0.506(5) 1 calc R U P A 2
C21 C 0.3826(3) 0.6204(11) 0.48756(11) 0.057(3) Uani 0.494(5) 1 d G . P A 1
H21 H 0.420765 0.619389 0.517425 0.068 Uiso 0.494(5) 1 calc R U P A 1
C20 C 0.4513(3) 0.6214(14) 0.45277(15) 0.067(4) Uani 0.494(5) 1 d G . P A 1
H20 H 0.536513 0.620961 0.458859 0.080 Uiso 0.494(5) 1 calc R U P A 1
C16 C 0.3955(4) 0.6229(14) 0.40908(13) 0.0340(6) Uani 1 1 d G . . A .
C24 C 0.2709(4) 0.6235(12) 0.40018(10) 0.040(2) Uani 0.494(5) 1 d G . P A 1
H24 H 0.232682 0.624529 0.370314 0.048 Uiso 0.494(5) 1 calc R U P A 1
C23 C 0.2021(3) 0.6226(11) 0.43497(11) 0.046(2) Uani 0.494(5) 1 d G . P A 1
H23 H 0.116932 0.622957 0.428880 0.055 Uiso 0.494(5) 1 calc R U P A 1
C25 C 0.3393(9) 0.853(2) 0.4235(3) 0.0351(10) Uani 0.506(5) 1 d . . P A 2
H25 H 0.353753 1.013947 0.410012 0.042 Uiso 0.506(5) 1 calc R U P A 2
C26 C 0.2663(11) 0.849(3) 0.4557(3) 0.0453(11) Uani 0.506(5) 1 d . . P A 2
H26 H 0.222372 0.998395 0.462089 0.054 Uiso 0.506(5) 1 calc R U P A 2
C27 C 0.2765(10) 0.387(3) 0.4569(3) 0.0421(11) Uani 0.506(5) 1 d . . P A 2
H27 H 0.239067 0.229256 0.463993 0.050 Uiso 0.506(5) 1 calc R U P A 2
C28 C 0.3536(9) 0.397(2) 0.4241(3) 0.0353(10) Uani 0.506(5) 1 d . . P A 2
H28 H 0.377473 0.238690 0.411826 0.042 Uiso 0.506(5) 1 calc R U P A 2

loop_
_atom_site_aniso_label
_atom_site_aniso_U_11
_atom_site_aniso_U_22
_atom_site_aniso_U_33
_atom_site_aniso_U_23
_atom_site_aniso_U_13
_atom_site_aniso_U_12
Cl1 0.0432(5) 0.0852(11) 0.0234(4) 0.0080(6) 0.0061(4) -0.0060(7)
O1 0.0539(17) 0.0294(17) 0.0255(9) 0.0016(10) 0.0137(10) -0.0015(13)
O2 0.0461(10) 0.0359(19) 0.0333(14) 0.0094(13) 0.0134(9) -0.0003(11)
O3 0.0559(18) 0.0258(18) 0.0284(10) -0.0047(12) 0.0172(11) -0.0012(14)
C1 0.0411(15) 0.0203(16) 0.0289(10) 0.0040(10) 0.0143(10) 0.0067(10)
C2 0.043(2) 0.042(2) 0.0284(10) 0.0058(12) 0.0136(12) 0.0045(15)
C3 0.0408(17) 0.0470(16) 0.0269(15) 0.0061(12) 0.0107(12) 0.0059(11)
C4 0.0425(19) 0.0441(18) 0.0266(11) 0.0032(14) 0.0084(13) 0.0049(13)
C5 0.049(2) 0.0271(19) 0.0280(10) 0.0024(12) 0.0100(12) 0.0036(16)
C6 0.0439(16) 0.0240(14) 0.0258(10) 0.0042(10) 0.0124(10) 0.0040(11)
C10 0.0405(11) 0.0279(18) 0.0287(13) -0.0044(10) 0.0106(10) -0.0033(11)
C11 0.0429(12) 0.0311(18) 0.0287(13) -0.0033(10) 0.0108(9) -0.0036(11)
C12 0.0426(16) 0.0300(18) 0.0314(15) -0.0032(11) 0.0077(13) -0.0037(13)
C13 0.0561(17) 0.0293(18) 0.0265(14) -0.0060(11) 0.0118(13) -0.0001(13)
C14 0.0595(18) 0.040(3) 0.031(2) 0.0040(19) 0.0143(16) 0.0051(15)
C15 0.0459(14) 0.029(3) 0.0268(11) -0.0005(14) 0.0149(11) 0.0008(16)
C17 0.0431(12) 0.0310(13) 0.0292(12) -0.0013(10) 0.0144(9) -0.0009(11)
C18 0.0451(18) 0.0301(15) 0.0388(15) -0.0034(14) 0.0192(11) -0.0032(15)
C19 0.0422(13) 0.019(2) 0.0369(13) 0.0005(12) 0.0166(9) 0.0002(11)
C22 0.0870(13) 0.0426(13) 0.0476(12) 0.0040(10) 0.0392(12) 0.0119(15)
C21 0.0872(13) 0.040(7) 0.050(2) 0.010(3) 0.0361(12) 0.014(3)
C20 0.052(3) 0.114(13) 0.0351(13) -0.001(3) 0.0128(11) -0.004(4)
C16 0.0443(10) 0.0266(12) 0.0343(10) -0.0041(11) 0.0166(8) -0.0013(10)
C24 0.0439(12) 0.048(7) 0.0310(17) -0.015(3) 0.0186(11) -0.001(2)
C23 0.073(2) 0.026(6) 0.0479(12) -0.001(2) 0.0416(10) 0.017(3)
C25 0.051(2) 0.0324(18) 0.0230(17) 0.0002(16) 0.0087(11) 0.0104(15)
C26 0.064(2) 0.0413(19) 0.0341(17) -0.0006(14) 0.0204(12) 0.007(2)
C27 0.054(2) 0.0397(18) 0.0366(18) 0.0065(14) 0.0209(12) 0.009(2)
C28 0.044(2) 0.0302(17) 0.0339(19) 0.0004(16) 0.0147(11) -0.0002(15)

loop_
_atom_type_symbol
_atom_type_description
_atom_type_scat_dispersion_real
_atom_type_scat_dispersion_imag
_atom_type_scat_source
C C 0.0181 0.0091 'International Tables Vol C Tables 4.2.6.8 and 6.1.1.4'
H H 0.0000 0.0000 'International Tables Vol C Tables 4.2.6.8 and 6.1.1.4'
Cl Cl 0.3639 0.7018 'International Tables Vol C Tables 4.2.6.8 and 6.1.1.4'
O O 0.0492 0.0322 'International Tables Vol C Tables 4.2.6.8 and 6.1.1.4'

loop_
_geom_angle_atom_site_label_1
_geom_angle_atom_site_label_2
_geom_angle_atom_site_label_3
_geom_angle
_geom_angle_site_symmetry_1
_geom_angle_site_symmetry_3
_geom_angle_publ_flag
C6 O1 C17 119.9(4) . . ?
C17 O2 C11 118.6(4) . . ?
C15 O3 H3 109.5 . . ?
C2 C1 C6 117.2(4) . . ?
C2 C1 C19 125.5(5) . . ?
C6 C1 C19 117.3(4) . . ?
C1 C2 H2 119.4 . . ?
C3 C2 C1 121.2(5) . . ?
C3 C2 H2 119.4 . . ?
C2 C3 Cl1 121.4(4) . . ?
C2 C3 C4 120.9(4) . . ?
C4 C3 Cl1 117.5(4) . . ?
C3 C4 H4 120.6 . . ?
C5 C4 C3 118.8(5) . . ?
C5 C4 H4 120.6 . . ?
C4 C5 H5 120.0 . . ?
C6 C5 C4 120.0(5) . . ?
C6 C5 H5 120.0 . . ?
O1 C6 C1 122.0(4) . . ?
C5 C6 O1 116.6(5) . . ?
C5 C6 C1 121.4(4) . . ?
C11 C10 C15 124.4(4) . . ?
C11 C10 C19 119.2(5) . . ?
C15 C10 C19 116.4(4) . . ?
O2 C11 C12 109.5(4) . . ?
C10 C11 O2 123.5(5) . . ?
C10 C11 C12 127.0(5) . . ?
C11 C12 H12 117.1 . . ?
C13 C12 C11 125.7(5) . . ?
C13 C12 H12 117.1 . . ?
C12 C13 H13 118.0 . . ?
C12 C13 C14 124.0(5) . . ?
C14 C13 H13 118.0 . . ?
C13 C14 H14A 109.5 . . ?
C13 C14 H14B 109.5 . . ?
C13 C14 H14C 109.5 . . ?
H14A C14 H14B 109.5 . . ?
H14A C14 H14C 109.5 . . ?
H14B C14 H14C 109.5 . . ?
O3 C15 C10 111.2(4) . . ?
O3 C15 H15A 109.4 . . ?
O3 C15 H15B 109.4 . . ?
C10 C15 H15A 109.4 . . ?
C10 C15 H15B 109.4 . . ?
H15A C15 H15B 108.0 . . ?
O1 C17 C18 112.4(4) . . ?
O1 C17 C16 106.2(4) . . ?
O2 C17 O1 109.3(4) . . ?
O2 C17 C18 110.8(4) . . ?
O2 C17 C16 103.7(4) . . ?
C18 C17 C16 113.9(5) . . ?
C17 C18 H18A 110.6 . . ?
C17 C18 H18B 110.6 . . ?
C17 C18 C19 105.9(4) . . ?
H18A C18 H18B 108.7 . . ?
C19 C18 H18A 110.6 . . ?
C19 C18 H18B 110.6 . . ?
C1 C19 C10 111.9(4) . . ?
C1 C19 C18 108.4(4) . . ?
C1 C19 H19 109.6 . . ?
C10 C19 C18 107.8(4) . . ?
C10 C19 H19 109.6 . . ?
C18 C19 H19 109.6 . . ?
C21 C22 H22 120.0 . . ?
C21 C22 C23 120.0 . . ?
C23 C22 H22 120.0 . . ?
C26 C22 H22A 121.0 . . ?
C26 C22 C27 118.0(7) . . ?
C27 C22 H22A 121.0 . . ?
C22 C21 H21 120.0 . . ?
C22 C21 C20 120.0 . . ?
C20 C21 H21 120.0 . . ?
C21 C20 H20 120.0 . . ?
C16 C20 C21 120.0 . . ?
C16 C20 H20 120.0 . . ?
C20 C16 C17 121.0(3) . . ?
C20 C16 C24 120.0 . . ?
C24 C16 C17 118.9(3) . . ?
C25 C16 C17 121.0(6) . . ?
C28 C16 C17 122.2(7) . . ?
C28 C16 C25 114.6(7) . . ?
C16 C24 H24 120.0 . . ?
C16 C24 C23 120.0 . . ?
C23 C24 H24 120.0 . . ?
C22 C23 H23 120.0 . . ?
C24 C23 C22 120.0 . . ?
C24 C23 H23 120.0 . . ?
C16 C25 H25 118.7 . . ?
C26 C25 C16 122.7(10) . . ?
C26 C25 H25 118.7 . . ?
C22 C26 H26 121.0 . . ?
C25 C26 C22 117.9(11) . . ?
C25 C26 H26 121.0 . . ?
C22 C27 H27 121.8 . . ?
C28 C27 C22 116.3(10) . . ?
C28 C27 H27 121.8 . . ?
C16 C28 C27 123.1(10) . . ?
C16 C28 H28 118.4 . . ?
C27 C28 H28 118.4 . . ?

loop_
_geom_bond_atom_site_label_1
_geom_bond_atom_site_label_2
_geom_bond_distance
_geom_bond_site_symmetry_2
_geom_bond_publ_flag
Cl1 C3 1.739(5) . ?
O1 C6 1.382(6) . ?
O1 C17 1.419(6) . ?
O2 C11 1.411(6) . ?
O2 C17 1.409(6) . ?
O3 H3 0.8400 . ?
O3 C15 1.431(5) . ?
C1 C2 1.400(6) . ?
C1 C6 1.428(7) . ?
C1 C19 1.498(7) . ?
C2 H2 0.9500 . ?
C2 C3 1.346(7) . ?
C3 C4 1.412(9) . ?
C4 H4 0.9500 . ?
C4 C5 1.392(7) . ?
C5 H5 0.9500 . ?
C5 C6 1.357(7) . ?
C10 C11 1.319(7) . ?
C10 C15 1.522(7) . ?
C10 C19 1.520(7) . ?
C11 C12 1.474(7) . ?
C12 H12 0.9500 . ?
C12 C13 1.353(7) . ?
C13 H13 0.9500 . ?
C13 C14 1.483(8) . ?
C14 H14A 0.9800 . ?
C14 H14B 0.9800 . ?
C14 H14C 0.9800 . ?
C15 H15A 0.9900 . ?
C15 H15B 0.9900 . ?
C17 C18 1.519(8) . ?
C17 C16 1.521(6) . ?
C18 H18A 0.9900 . ?
C18 H18B 0.9900 . ?
C18 C19 1.542(7) . ?
C19 H19 1.0000 . ?
C22 H22 0.9500 . ?
C22 H22A 0.9500 . ?
C22 C21 1.3900 . ?
C22 C23 1.3900 . ?
C22 C26 1.373(14) . ?
C22 C27 1.405(13) . ?
C21 H21 0.9500 . ?
C21 C20 1.3900 . ?
C20 H20 0.9500 . ?
C20 C16 1.3900 . ?
C16 C24 1.3900 . ?
C16 C25 1.436(13) . ?
C16 C28 1.354(13) . ?
C24 H24 0.9500 . ?
C24 C23 1.3900 . ?
C23 H23 0.9500 . ?
C25 H25 0.9500 . ?
C25 C26 1.357(15) . ?
C26 H26 0.9500 . ?
C27 H27 0.9500 . ?
C27 C28 1.407(15) . ?
C28 H28 0.9500 . ?

loop_
_geom_torsion_atom_site_label_1
_geom_torsion_atom_site_label_2
_geom_torsion_atom_site_label_3
_geom_torsion_atom_site_label_4
_geom_torsion
_geom_torsion_site_symmetry_1
_geom_torsion_site_symmetry_2
_geom_torsion_site_symmetry_3
_geom_torsion_site_symmetry_4
_geom_torsion_publ_flag
Cl1 C3 C4 C5 -177.6(4) . . . . ?
O1 C17 C18 C19 -60.2(5) . . . . ?
O1 C17 C16 C20 143.3(3) . . . . ?
O1 C17 C16 C24 -38.5(6) . . . . ?
O1 C17 C16 C25 -115.8(7) . . . . ?
O1 C17 C16 C28 46.8(7) . . . . ?
O2 C11 C12 C13 6.0(7) . . . . ?
O2 C17 C18 C19 62.4(5) . . . . ?
O2 C17 C16 C20 28.1(6) . . . . ?
O2 C17 C16 C24 -153.7(4) . . . . ?
O2 C17 C16 C25 129.1(6) . . . . ?
O2 C17 C16 C28 -68.4(7) . . . . ?
C1 C2 C3 Cl1 -179.4(4) . . . . ?
C1 C2 C3 C4 -3.3(8) . . . . ?
C2 C1 C6 O1 -173.6(5) . . . . ?
C2 C1 C6 C5 6.4(7) . . . . ?
C2 C1 C19 C10 -99.2(6) . . . . ?
C2 C1 C19 C18 142.0(5) . . . . ?
C2 C3 C4 C5 6.2(8) . . . . ?
C3 C4 C5 C6 -2.7(8) . . . . ?
C4 C5 C6 O1 176.4(5) . . . . ?
C4 C5 C6 C1 -3.6(8) . . . . ?
C6 O1 C17 O2 -93.5(5) . . . . ?
C6 O1 C17 C18 30.0(6) . . . . ?
C6 O1 C17 C16 155.3(4) . . . . ?
C6 C1 C2 C3 -2.9(8) . . . . ?
C6 C1 C19 C10 82.7(5) . . . . ?
C6 C1 C19 C18 -36.1(6) . . . . ?
C10 C11 C12 C13 -176.2(5) . . . . ?
C11 O2 C17 O1 90.2(5) . . . . ?
C11 O2 C17 C18 -34.2(6) . . . . ?
C11 O2 C17 C16 -156.8(5) . . . . ?
C11 C10 C15 O3 121.7(5) . . . . ?
C11 C10 C19 C1 -88.0(6) . . . . ?
C11 C10 C19 C18 31.1(6) . . . . ?
C11 C12 C13 C14 178.8(5) . . . . ?
C15 C10 C11 O2 176.8(5) . . . . ?
C15 C10 C11 C12 -0.7(9) . . . . ?
C15 C10 C19 C1 93.8(5) . . . . ?
C15 C10 C19 C18 -147.1(4) . . . . ?
C17 O1 C6 C1 -0.8(7) . . . . ?
C17 O1 C6 C5 179.3(5) . . . . ?
C17 O2 C11 C10 2.3(7) . . . . ?
C17 O2 C11 C12 -179.8(4) . . . . ?
C17 C18 C19 C1 62.0(5) . . . . ?
C17 C18 C19 C10 -59.4(5) . . . . ?
C17 C16 C24 C23 -178.2(5) . . . . ?
C17 C16 C25 C26 175.1(8) . . . . ?
C17 C16 C28 C27 -173.8(8) . . . . ?
C18 C17 C16 C20 -92.5(5) . . . . ?
C18 C17 C16 C24 85.7(5) . . . . ?
C18 C17 C16 C25 8.5(8) . . . . ?
C18 C17 C16 C28 171.0(6) . . . . ?
C19 C1 C2 C3 179.0(5) . . . . ?
C19 C1 C6 O1 4.7(7) . . . . ?
C19 C1 C6 C5 -175.3(5) . . . . ?
C19 C10 C11 O2 -1.2(8) . . . . ?
C19 C10 C11 C12 -178.8(5) . . . . ?
C19 C10 C15 O3 -60.2(6) . . . . ?
C22 C21 C20 C16 0.0 . . . . ?
C22 C27 C28 C16 -9.1(14) . . . . ?
C21 C22 C23 C24 0.0 . . . . ?
C21 C20 C16 C17 178.2(5) . . . . ?
C21 C20 C16 C24 0.0 . . . . ?
C20 C16 C24 C23 0.0 . . . . ?
C16 C17 C18 C19 178.9(4) . . . . ?
C16 C24 C23 C22 0.0 . . . . ?
C16 C25 C26 C22 7.9(15) . . . . ?
C23 C22 C21 C20 0.0 . . . . ?
C25 C16 C28 C27 -10.2(12) . . . . ?
C26 C22 C27 C28 28.9(12) . . . . ?
C27 C22 C26 C25 -28.3(13) . . . . ?
C28 C16 C25 C26 11.3(12) . . . . ?
